data_4036707
loop_
_publ_author_name
'Marshall, Jonathan L.'
'O'Neal, Nathaniel J'
'Zakharov, Lev N.'
'Haley, Michael M.'

_publ_section_title
;
 Synthesis and Characterization of Two Unsymmetrical Indenofluorene
 Analogues: Benzo[5,6]-s-indaceno[1,2-b]thiophene and
 Benzo[5,6]-s-indaceno[2,1-b]thiophene.
;
_journal_issue 9
_journal_name_full 'The Journal of organic chemistry'
_journal_page_first 3674
_journal_page_last 3680
_journal_paper_doi 10.1021/acs.joc.6b00340
_journal_volume 81
_journal_year 2016
_chemical_formula_sum 'C36 H30 S'
_chemical_formula_weight 494.66
_space_group_crystal_system monoclinic
_space_group_IT_number 14
_space_group_name_Hall '-P 2ybc'
_space_group_name_H-M_alt 'P 1 21/c 1'
_atom_sites_solution_hydrogens mixed
_audit_creation_method SHELXL-2013
_cell_angle_alpha 90
_cell_angle_beta 109.229(4)
_cell_angle_gamma 90
_cell_formula_units_Z 2
_cell_length_a 14.422(3)
_cell_length_b 7.1233(15)
_cell_length_c 13.738(3)
_cell_measurement_reflns_used 2078
_cell_measurement_temperature 173(2)
_cell_measurement_theta_max 21.61
_cell_measurement_theta_min 2.99
_cell_volume 1332.6(5)
_computing_cell_refinement 'Bruker SAINT'
_computing_data_collection 'Bruker APEX2'
_computing_data_reduction 'Bruker SAINT'
_computing_molecular_graphics 'Bruker SHELXTL'
_computing_publication_material 'Bruker SHELXTL'
_computing_structure_refinement 'SHELXL-2013 (Sheldrick 2013)'
_computing_structure_solution 'SHELXS-97 (Sheldrick 2008)'
_diffrn_ambient_temperature 173(2)
_diffrn_measured_fraction_theta_full 0.976
_diffrn_measured_fraction_theta_max 1.000
_diffrn_measurement_device_type 'Bruker APEX-II CCD'
_diffrn_measurement_method '\f and \w scans'
_diffrn_radiation_type MoK\a
_diffrn_radiation_wavelength 0.71073
_diffrn_reflns_av_R_equivalents 0.0734
_diffrn_reflns_av_unetI/netI 0.0492
_diffrn_reflns_Laue_measured_fraction_full 0.976
_diffrn_reflns_Laue_measured_fraction_max 1.000
_diffrn_reflns_limit_h_max 17
_diffrn_reflns_limit_h_min -17
_diffrn_reflns_limit_k_max 8
_diffrn_reflns_limit_k_min -8
_diffrn_reflns_limit_l_max 16
_diffrn_reflns_limit_l_min -16
_diffrn_reflns_number 16075
_diffrn_reflns_point_group_measured_fraction_full 0.976
_diffrn_reflns_point_group_measured_fraction_max 1.000
_diffrn_reflns_theta_full 25.242
_diffrn_reflns_theta_max 25.000
_diffrn_reflns_theta_min 2.992
_diffrn_source 'sealed tube'
_exptl_absorpt_coefficient_mu 0.145
_exptl_absorpt_correction_T_max 1.0000
_exptl_absorpt_correction_T_min 0.9168
_exptl_absorpt_correction_type multi-scan
_exptl_absorpt_process_details SADABS
_exptl_crystal_colour red
_exptl_crystal_density_diffrn 1.233
_exptl_crystal_description plate
_exptl_crystal_F_000 524
_exptl_crystal_size_max 0.160
_exptl_crystal_size_mid 0.130
_exptl_crystal_size_min 0.020
_refine_diff_density_max 0.217
_refine_diff_density_min -0.213
_refine_diff_density_rms 0.044
_refine_ls_extinction_method none
_refine_ls_goodness_of_fit_ref 1.024
_refine_ls_hydrogen_treatment mixed
_refine_ls_matrix_type full
_refine_ls_number_parameters 209
_refine_ls_number_reflns 2360
_refine_ls_number_restraints 0
_refine_ls_restrained_S_all 1.024
_refine_ls_R_factor_all 0.0842
_refine_ls_R_factor_gt 0.0496
_refine_ls_shift/su_max 0.000
_refine_ls_shift/su_mean 0.000
_refine_ls_structure_factor_coef Fsqd
_refine_ls_weighting_details 'w=1/[\s^2^(Fo^2^)+(0.0461P)^2^+0.8694P] where P=(Fo^2^+2Fc^2^)/3'
_refine_ls_weighting_scheme calc
_refine_ls_wR_factor_gt 0.1058
_refine_ls_wR_factor_ref 0.1202
_reflns_Friedel_coverage 0.000
_reflns_number_gt 1625
_reflns_number_total 2360
_reflns_threshold_expression 'I > 2\s(I)'
_cod_data_source_file jo6b00340_si_003.cif
_cod_data_source_block mh143
_cod_depositor_comments
;
The following automatic conversions were performed:

data item '_exptl_absorpt_correction_type' value 'Multi-scan' was
changed to 'multi-scan' in accordance with the
/home/saulius/struct/COD-crude-data/automatic-downloads/DataCite-retrospective/ACS/depositions/lib/dictionaries/cif_core.dic
dictionary named 'cif_core.dic' version 2.4.2 last updated on
2011-04-26.

Automatic conversion script
Id: cif_fix_values 6909 2019-04-08 15:41:33Z antanas 
;
_cod_original_sg_symbol_H-M 'P 21/c'
_cod_database_code 4036707
_shelx_space_group_comment
;
The symmetry employed for this shelxl refinement is uniquely defined
by the following loop, which should always be used as a source of
symmetry information in preference to the above space-group names.
They are only intended as comments.
;
_shelx_estimated_absorpt_t_min 0.977
_shelx_estimated_absorpt_t_max 0.997
_shelxl_version_number 2013-4

loop_
_space_group_symop_operation_xyz
'x, y, z'
'-x, y+1/2, -z+1/2'
'-x, -y, -z'
'x, -y-1/2, z-1/2'

loop_
_atom_site_label
_atom_site_type_symbol
_atom_site_fract_x
_atom_site_fract_y
_atom_site_fract_z
_atom_site_U_iso_or_equiv
_atom_site_adp_type
_atom_site_occupancy
_atom_site_site_symmetry_order
_atom_site_calc_flag
_atom_site_refinement_flags_posn
_atom_site_refinement_flags_adp
_atom_site_refinement_flags_occupancy
_atom_site_disorder_assembly
_atom_site_disorder_group
S1A S 0.4358(3) 0.3533(6) 0.6723(2) 0.0278(7) Uani 0.5 1 d . . P A 1
C4A C 0.42234(16) 0.4466(3) 0.78386(18) 0.0231(5) Uani 0.5 1 d . . P A 1
C8A C 0.3124(3) 0.4593(4) 0.5913(2) 0.0451(8) Uani 0.5 1 d . . P A 1
C4 C 0.42234(16) 0.4466(3) 0.78386(18) 0.0231(5) Uani 0.5 1 d . . P A 2
C8 C 0.3124(3) 0.4593(4) 0.5913(2) 0.0451(8) Uani 0.5 1 d . . P A 2
C9 C 0.3855(5) 0.3729(8) 0.6081(6) 0.0281(13) Uani 0.5 1 d . . P A 2
C10 C 0.4497(13) 0.356(2) 0.7124(8) 0.030(3) Uani 0.5 1 d . . P A 2
C1 C 0.44071(16) 0.6141(3) 1.04364(19) 0.0238(6) Uani 1 1 d . . . . .
C2 C 0.41036(16) 0.5727(3) 0.93609(18) 0.0229(5) Uani 1 1 d . . . . .
C3 C 0.47254(16) 0.4576(3) 0.89456(18) 0.0224(5) Uani 1 1 d . . . . .
C5 C 0.33471(16) 0.5482(3) 0.76048(18) 0.0230(5) Uani 1 1 d . . . . .
C6 C 0.32704(16) 0.6261(3) 0.85646(18) 0.0231(5) Uani 1 1 d . . . . .
C7 C 0.27609(18) 0.5541(4) 0.6567(2) 0.0313(6) Uani 1 1 d . . . . .
C11 C 0.24033(16) 0.7320(3) 0.86176(17) 0.0228(5) Uani 1 1 d . . . . .
C12 C 0.21820(17) 0.9088(3) 0.81449(19) 0.0277(6) Uani 1 1 d . . . . .
C13 C 0.13154(18) 0.9981(4) 0.8125(2) 0.0332(6) Uani 1 1 d . . . . .
C14 C 0.06827(17) 0.9201(4) 0.85851(19) 0.0341(7) Uani 1 1 d . . . . .
C15 C 0.09252(18) 0.7475(4) 0.90627(19) 0.0319(6) Uani 1 1 d . . . . .
C16 C 0.17713(16) 0.6510(3) 0.90896(18) 0.0259(6) Uani 1 1 d . . . . .
C17 C 0.2880(2) 1.0065(4) 0.7700(2) 0.0416(7) Uani 1 1 d . . . . .
H17A H 0.2599 1.1272 0.7404 0.062 Uiso 1 1 calc R U . . .
H17B H 0.2985 0.9279 0.7160 0.062 Uiso 1 1 calc R U . . .
H17C H 0.3509 1.0277 0.8246 0.062 Uiso 1 1 calc R U . . .
C18 C -0.0251(2) 1.0188(5) 0.8548(2) 0.0536(9) Uani 1 1 d . . . . .
H18A H -0.0603 0.9433 0.8911 0.080 Uiso 1 1 calc R U . . .
H18B H -0.0667 1.0356 0.7829 0.080 Uiso 1 1 calc R U . . .
H18C H -0.0093 1.1418 0.8882 0.080 Uiso 1 1 calc R U . . .
C19 C 0.19704(18) 0.4599(4) 0.9586(2) 0.0375(7) Uani 1 1 d . . . . .
H19A H 0.1450 0.4279 0.9870 0.056 Uiso 1 1 calc R U . . .
H19B H 0.2605 0.4612 1.0142 0.056 Uiso 1 1 calc R U . . .
H19C H 0.1985 0.3662 0.9069 0.056 Uiso 1 1 calc R U . . .
H1 H 0.4007(15) 0.687(3) 1.0720(16) 0.018(6) Uiso 1 1 d . . . . .
H7 H 0.213(2) 0.618(4) 0.630(2) 0.056(9) Uiso 1 1 d . . . . .
H8 H 0.280(3) 0.462(5) 0.521(3) 0.092(13) Uiso 1 1 d . . . . .
H9 H 0.404(4) 0.329(7) 0.544(4) 0.043(15) Uiso 0.5 1 d . . P . .
H10 H 0.520(4) 0.283(7) 0.727(4) 0.033(13) Uiso 0.5 1 d . . P . .
H13 H 0.1195(18) 1.123(4) 0.780(2) 0.042(8) Uiso 1 1 d . . . . .
H15 H 0.0492(17) 0.682(3) 0.9405(18) 0.029(6) Uiso 1 1 d . . . . .

loop_
_atom_site_aniso_label
_atom_site_aniso_U_11
_atom_site_aniso_U_22
_atom_site_aniso_U_33
_atom_site_aniso_U_23
_atom_site_aniso_U_13
_atom_site_aniso_U_12
S1A 0.0309(18) 0.0274(10) 0.0267(18) -0.0021(17) 0.0113(19) 0.0049(10)
C4A 0.0224(12) 0.0196(12) 0.0286(13) -0.0007(11) 0.0103(11) -0.0003(10)
C8A 0.071(2) 0.0386(18) 0.0240(16) -0.0062(14) 0.0129(16) -0.0253(18)
C4 0.0224(12) 0.0196(12) 0.0286(13) -0.0007(11) 0.0103(11) -0.0003(10)
C8 0.071(2) 0.0386(18) 0.0240(16) -0.0062(14) 0.0129(16) -0.0253(18)
C9 0.027(3) 0.031(3) 0.020(4) 0.001(3) -0.002(3) 0.004(3)
C10 0.022(5) 0.034(5) 0.030(7) 0.015(7) 0.006(7) 0.004(3)
C1 0.0212(13) 0.0196(13) 0.0331(15) 0.0002(11) 0.0123(11) 0.0022(10)
C2 0.0203(12) 0.0203(12) 0.0284(14) 0.0026(11) 0.0081(11) 0.0026(10)
C3 0.0194(12) 0.0180(12) 0.0302(13) 0.0029(11) 0.0088(10) 0.0007(10)
C5 0.0189(12) 0.0193(12) 0.0296(13) 0.0014(11) 0.0062(10) -0.0018(10)
C6 0.0196(12) 0.0217(12) 0.0290(13) 0.0014(11) 0.0093(10) 0.0007(10)
C7 0.0200(13) 0.0298(14) 0.0388(16) 0.0102(13) 0.0024(12) -0.0033(12)
C11 0.0169(12) 0.0249(13) 0.0237(13) -0.0022(10) 0.0026(10) 0.0035(10)
C12 0.0248(13) 0.0276(14) 0.0275(14) 0.0008(11) 0.0041(11) 0.0053(10)
C13 0.0326(15) 0.0326(16) 0.0289(14) 0.0003(12) 0.0026(12) 0.0116(12)
C14 0.0247(13) 0.0494(17) 0.0246(14) -0.0045(13) 0.0032(11) 0.0142(12)
C15 0.0203(13) 0.0489(18) 0.0258(14) -0.0027(13) 0.0068(11) 0.0004(12)
C16 0.0207(12) 0.0319(14) 0.0215(13) -0.0043(11) 0.0023(10) 0.0010(11)
C17 0.0419(16) 0.0306(15) 0.0558(18) 0.0141(14) 0.0208(14) 0.0058(13)
C18 0.0382(16) 0.077(2) 0.0454(18) 0.0039(17) 0.0139(14) 0.0303(16)
C19 0.0345(15) 0.0383(16) 0.0433(16) 0.0056(13) 0.0178(13) -0.0019(13)

loop_
_atom_type_symbol
_atom_type_description
_atom_type_scat_dispersion_real
_atom_type_scat_dispersion_imag
_atom_type_scat_source
C C 0.0033 0.0016 'International Tables Vol C Tables 4.2.6.8 and 6.1.1.4'
H H 0.0000 0.0000 'International Tables Vol C Tables 4.2.6.8 and 6.1.1.4'
S S 0.1246 0.1234 'International Tables Vol C Tables 4.2.6.8 and 6.1.1.4'

loop_
_geom_angle_atom_site_label_1
_geom_angle_atom_site_label_2
_geom_angle_atom_site_label_3
_geom_angle
_geom_angle_site_symmetry_1
C4A S1A C8A 90.5(2) .
C5 C4A C3 108.3(2) .
C5 C4A S1A 110.5(2) .
C3 C4A S1A 141.2(2) .
C7 C8A S1A 107.4(2) .
C3 C1 C2 118.4(2) 3_667
C6 C2 C1 130.7(2) .
C6 C2 C3 109.3(2) .
C1 C2 C3 120.1(2) .
C1 C3 C4A 132.2(2) 3_667
C1 C3 C2 121.6(2) 3_667
C4A C3 C2 106.24(18) .
C4A C5 C7 116.5(2) .
C4A C5 C6 108.6(2) .
C7 C5 C6 134.9(2) .
C2 C6 C5 107.65(19) .
C2 C6 C11 128.8(2) .
C5 C6 C11 123.4(2) .
C8A C7 C5 115.1(3) .
C16 C11 C12 119.9(2) .
C16 C11 C6 120.0(2) .
C12 C11 C6 120.0(2) .
C13 C12 C11 118.9(2) .
C13 C12 C17 119.6(2) .
C11 C12 C17 121.4(2) .
C14 C13 C12 121.9(3) .
C15 C14 C13 118.1(2) .
C15 C14 C18 121.0(3) .
C13 C14 C18 120.9(3) .
C14 C15 C16 122.3(2) .
C15 C16 C11 118.8(2) .
C15 C16 C19 119.6(2) .
C11 C16 C19 121.6(2) .

loop_
_geom_bond_atom_site_label_1
_geom_bond_atom_site_label_2
_geom_bond_distance
_geom_bond_site_symmetry_2
S1A C4A 1.740(4) .
S1A C8A 1.916(6) .
C4A C5 1.399(3) .
C4A C3 1.455(3) .
C8A C7 1.359(4) .
C9 C10 1.432(10) .
C1 C3 1.359(3) 3_667
C1 C2 1.427(3) .
C2 C6 1.385(3) .
C2 C3 1.463(3) .
C3 C1 1.359(3) 3_667
C5 C7 1.398(3) .
C5 C6 1.468(3) .
C6 C11 1.483(3) .
C11 C16 1.405(3) .
C11 C12 1.404(3) .
C12 C13 1.395(3) .
C12 C17 1.509(3) .
C13 C14 1.386(4) .
C14 C15 1.384(4) .
C14 C18 1.506(3) .
C15 C16 1.390(3) .
C16 C19 1.507(4) .

loop_
_geom_torsion_atom_site_label_1
_geom_torsion_atom_site_label_2
_geom_torsion_atom_site_label_3
_geom_torsion_atom_site_label_4
_geom_torsion
_geom_torsion_site_symmetry_1
_geom_torsion_site_symmetry_4
C8A S1A C4A C5 -0.8(3) . .
C8A S1A C4A C3 -179.5(3) . .
C3 C1 C2 C6 -179.9(2) 3_667 .
C3 C1 C2 C3 -0.6(4) 3_667 .
C5 C4A C3 C1 -179.5(2) . 3_667
S1A C4A C3 C1 -0.8(5) . 3_667
C5 C4A C3 C2 -0.4(2) . .
S1A C4A C3 C2 178.3(3) . .
C6 C2 C3 C1 -179.9(2) . 3_667
C1 C2 C3 C1 0.7(4) . 3_667
C6 C2 C3 C4A 0.9(2) . .
C1 C2 C3 C4A -178.5(2) . .
C3 C4A C5 C7 179.9(2) . .
S1A C4A C5 C7 0.7(3) . .
C3 C4A C5 C6 -0.2(3) . .
S1A C4A C5 C6 -179.3(2) . .
C1 C2 C6 C5 178.3(2) . .
C3 C2 C6 C5 -1.0(3) . .
C1 C2 C6 C11 -5.2(4) . .
C3 C2 C6 C11 175.5(2) . .
C4A C5 C6 C2 0.7(3) . .
C7 C5 C6 C2 -179.3(3) . .
C4A C5 C6 C11 -176.0(2) . .
C7 C5 C6 C11 4.0(4) . .
S1A C8A C7 C5 -0.5(3) . .
C4A C5 C7 C8A -0.1(3) . .
C6 C5 C7 C8A 180.0(3) . .
C2 C6 C11 C16 -66.9(3) . .
C5 C6 C11 C16 109.1(3) . .
C2 C6 C11 C12 116.7(3) . .
C5 C6 C11 C12 -67.3(3) . .
C16 C11 C12 C13 -2.1(3) . .
C6 C11 C12 C13 174.3(2) . .
C16 C11 C12 C17 175.4(2) . .
C6 C11 C12 C17 -8.2(4) . .
C11 C12 C13 C14 2.0(4) . .
C17 C12 C13 C14 -175.6(2) . .
C12 C13 C14 C15 -0.8(4) . .
C12 C13 C14 C18 -179.7(3) . .
C13 C14 C15 C16 -0.3(4) . .
C18 C14 C15 C16 178.6(2) . .
C14 C15 C16 C11 0.2(4) . .
C14 C15 C16 C19 -177.6(2) . .
C12 C11 C16 C15 1.0(3) . .
C6 C11 C16 C15 -175.4(2) . .
C12 C11 C16 C19 178.7(2) . .
C6 C11 C16 C19 2.3(3) . .
